data_1567629
loop_
_publ_author_name
'Zong, Chaoyang'
'Yang, Shuyuan'
'Sun, Yajing'
'Zhang, Lifeng'
'Hu, Jinlian'
'Hu, Wenping'
'Li, Rongjin'
'Sun, Zhe'

_publ_section_title
;
 Isomeric Dibenzooctazethrene Diradicals for High-Performance Air-Stable
 Organic Field-Effect Transistors
;
_journal_name_full 'Chemical Science'
_journal_paper_doi 10.1039/D2SC03667C
_journal_year 2022
_chemical_formula_moiety 'C64 H66 Si2'
_chemical_formula_sum 'C64 H66 Si2'
_chemical_formula_weight 891.34
_space_group_crystal_system triclinic
_space_group_IT_number 2
_space_group_name_Hall '-P 1'
_space_group_name_H-M_alt 'P -1'
_atom_sites_solution_hydrogens geom
_atom_sites_solution_primary dual
_audit_block_doi 10.5517/ccdc.csd.cc285mvy
_audit_creation_date 2021-06-18
_audit_creation_method
;
Olex2 1.2-ac3
(compiled 2017.08.10 svn.r3458 for OlexSys, GUI svn.r5381)
;
_audit_update_record
;
2021-06-18 deposited with the CCDC.	2022-09-12 downloaded from the CCDC.
;
_cell_angle_alpha 94.227(2)
_cell_angle_beta 96.681(2)
_cell_angle_gamma 94.149(2)
_cell_formula_units_Z 1
_cell_length_a 7.9997(2)
_cell_length_b 8.8382(2)
_cell_length_c 17.8954(3)
_cell_measurement_reflns_used 10203
_cell_measurement_temperature 302.64(10)
_cell_measurement_theta_max 74.4980
_cell_measurement_theta_min 4.9710
_cell_volume 1249.06(5)
_computing_cell_refinement 'CrysAlisPro 1.171.39.45g (Rigaku OD, 2018)'
_computing_data_collection 'CrysAlisPro 1.171.39.45g (Rigaku OD, 2018)'
_computing_data_reduction 'CrysAlisPro 1.171.39.45g (Rigaku OD, 2018)'
_computing_molecular_graphics 'Olex2 (Dolomanov et al., 2009)'
_computing_publication_material 'Olex2 (Dolomanov et al., 2009)'
_computing_structure_refinement 'ShelXL (Sheldrick, 2015)'
_computing_structure_solution 'ShelXT (Sheldrick, 2015)'
_diffrn_ambient_environment air
_diffrn_ambient_temperature 302.64(10)
_diffrn_detector 'CCD plate'
_diffrn_detector_type HyPix
_diffrn_measured_fraction_theta_full 0.995
_diffrn_measured_fraction_theta_max 0.953
_diffrn_measurement_details
;
List of Runs (angles in degrees, time in seconds):

  # Type    Start    End  Width  t~exp~   \w     \q     \k     \f   Frames
#--------------------------------------------------------------------------
  1  \w    -85.00 -60.00   0.50    0.10    --  -45.62 137.00   6.00   50
  2  \w   -118.00 -65.00   0.50    0.10    --  -45.62-137.00 -57.00  106
  3  \w    -80.00 -55.00   0.50    0.10    --  -45.62 132.00-170.00   50
  4  \w   -118.00 -72.00   0.50    0.10    --  -45.62-132.00 120.00   92
  5  \w     28.00  97.00   0.50    0.10    --   45.62-132.00 120.00  138
  6  \w     55.00 100.00   0.50    0.10    --   45.62-137.00 -57.00   90
  7  \w     86.00 111.00   0.50    0.10    --   45.62 137.00   6.00   50
  8  \w   -145.00-120.00   0.50    0.40    -- -100.00-132.00 120.00   50
  9  \w   -125.00 -42.00   0.50    0.40    -- -100.00 137.00   6.00  166
 10  \w   -143.00-118.00   0.50    0.40    -- -100.00-137.00 -57.00   50
 11  \w   -116.00 -27.00   0.50    0.40    -- -100.00 132.00-170.00  178
 12  \w     99.00 124.00   0.50    0.40    --  101.75 137.00   6.00   50
 13  \w     51.00  76.00   0.50    0.40    --  101.75-132.00 120.00   50
 14  \w     64.00 108.00   0.50    0.40    --  101.75-137.00 -57.00   88
 15  \w     75.00 168.00   0.50    0.40    --  101.75 132.00-170.00  186
 16  \w   -118.00 -71.00   0.50    0.10    --  -45.62 -57.00 120.00   94
 17  \w   -114.00 -79.00   0.50    0.10    --  -45.62-125.00  90.00   70
 18  \w   -117.00 -73.00   0.50    0.10    --  -45.62-125.00 150.00   88
 19  \w   -118.00 -86.00   0.50    0.10    --  -45.62-125.00-180.00   64
 20  \w   -114.00 -22.00   0.50    0.10    --  -45.62 -77.00-180.00  184
 21  \w   -102.00 -27.00   0.50    0.40    -- -100.00  45.00-120.00  150
 22  \w   -137.00 -90.00   0.50    0.40    -- -100.00 -45.00 120.00   94
 23  \w   -168.00 -85.00   0.50    0.40    -- -100.00 -45.00   0.00  166
 24  \w   -172.00-102.00   0.50    0.40    -- -100.00 -45.00  30.00  140
 25  \w     31.00 117.00   0.50    0.40    --  101.75 -61.00  90.00  172
 26  \w     38.00 119.00   0.50    0.40    --  101.75 -15.00 150.00  162
 27  \w     74.00 121.00   0.50    0.40    --  101.75 -77.00 -90.00   94
 28  \w     34.00  70.00   0.50    0.40    --  101.75-125.00-180.00   72
 29  \w     90.00 117.00   0.50    0.40    --  101.75-125.00-180.00   54
 30  \w     78.00 116.00   0.50    0.40    --  101.75 -45.00 -90.00   76
 31  \w     31.00  59.00   0.50    0.40    --  101.75 -45.00 -90.00   56
 32  \w     31.00  99.00   0.50    0.40    --  101.75 -61.00 -90.00  136
 33  \w     86.00 172.00   0.50    0.40    --  101.75  77.00  90.00  172
;
_diffrn_measurement_device 'four-circle diffractometer'
_diffrn_measurement_device_type 'ROD, Synergy Custom system, HyPix'
_diffrn_measurement_method '\w scans'
_diffrn_orient_matrix_type 'CrysAlisPro convention (1999,Acta A55,543-557)'
_diffrn_orient_matrix_UB_11 -0.0866867000
_diffrn_orient_matrix_UB_12 0.0277705000
_diffrn_orient_matrix_UB_13 -0.0787073000
_diffrn_orient_matrix_UB_21 -0.1228588000
_diffrn_orient_matrix_UB_22 0.0998549000
_diffrn_orient_matrix_UB_23 0.0369716000
_diffrn_orient_matrix_UB_31 0.1234434000
_diffrn_orient_matrix_UB_32 0.1414645000
_diffrn_orient_matrix_UB_33 -0.0017070000
_diffrn_radiation_monochromator mirror
_diffrn_radiation_probe x-ray
_diffrn_radiation_type CuK\a
_diffrn_radiation_wavelength 1.54184
_diffrn_reflns_av_R_equivalents 0.0400
_diffrn_reflns_av_unetI/netI 0.0357
_diffrn_reflns_Laue_measured_fraction_full 0.995
_diffrn_reflns_Laue_measured_fraction_max 0.953
_diffrn_reflns_limit_h_max 10
_diffrn_reflns_limit_h_min -9
_diffrn_reflns_limit_k_max 11
_diffrn_reflns_limit_k_min -10
_diffrn_reflns_limit_l_max 21
_diffrn_reflns_limit_l_min -21
_diffrn_reflns_number 14612
_diffrn_reflns_point_group_measured_fraction_full 0.995
_diffrn_reflns_point_group_measured_fraction_max 0.953
_diffrn_reflns_theta_full 67.684
_diffrn_reflns_theta_max 74.676
_diffrn_reflns_theta_min 4.994
_diffrn_source 'Rotating-anode X-ray tube'
_diffrn_source_type 'Rigaku (Cu) X-ray Source'
_exptl_absorpt_coefficient_mu 0.940
_exptl_absorpt_correction_T_max 1.00000
_exptl_absorpt_correction_T_min 0.25751
_exptl_absorpt_correction_type multi-scan
_exptl_absorpt_process_details
;
CrysAlisPro 1.171.39.45g (Rigaku Oxford Diffraction, 2018)
Empirical absorption correction using spherical harmonics,
 implemented in SCALE3 ABSPACK scaling algorithm.
;
_exptl_crystal_colour 'light blue'
_exptl_crystal_density_diffrn 1.185
_exptl_crystal_description block
_exptl_crystal_F_000 478
_exptl_crystal_recrystallization_method 'Re-crystallisation from solvent'
_exptl_crystal_size_max 0.2
_exptl_crystal_size_mid 0.12
_exptl_crystal_size_min 0.1
_refine_diff_density_max 0.463
_refine_diff_density_min -0.434
_refine_diff_density_rms 0.048
_refine_ls_extinction_method none
_refine_ls_goodness_of_fit_ref 1.081
_refine_ls_hydrogen_treatment constr
_refine_ls_matrix_type full
_refine_ls_number_parameters 305
_refine_ls_number_reflns 4869
_refine_ls_number_restraints 0
_refine_ls_restrained_S_all 1.081
_refine_ls_R_factor_all 0.0860
_refine_ls_R_factor_gt 0.0712
_refine_ls_shift/su_max 0.000
_refine_ls_shift/su_mean 0.000
_refine_ls_structure_factor_coef Fsqd
_refine_ls_weighting_details 'w=1/[\s^2^(Fo^2^)+(0.0878P)^2^+0.8182P] where P=(Fo^2^+2Fc^2^)/3'
_refine_ls_weighting_scheme calc
_refine_ls_wR_factor_gt 0.2003
_refine_ls_wR_factor_ref 0.2090
_reflns_Friedel_coverage 0.000
_reflns_number_gt 4106
_reflns_number_total 4869
_reflns_threshold_expression 'I > 2\s(I)'
_cod_data_source_file d2sc03667c2.cif
_cod_data_source_block exp_485
_cod_database_code 1567629
_shelx_shelxl_version_number 2018/1
_shelx_space_group_comment
;
The symmetry employed for this shelxl refinement is uniquely defined
by the following loop, which should always be used as a source of
symmetry information in preference to the above space-group names.
They are only intended as comments.
;
_reflns_odcompleteness_completeness 99.69
_reflns_odcompleteness_iscentric 1
_reflns_odcompleteness_theta 66.97
_olex2_refinement_description
;
1. Fixed Uiso
 At 1.2 times of:
  All C(H) groups
 At 1.5 times of:
  All C(H,H,H) groups
2.a Ternary CH refined with riding coordinates:
 C40(H40), C50(H50), C56(H56)
2.b Aromatic/amide H refined with riding coordinates:
 C18(H18), C24(H24), C26(H26), C28(H28), C36(H36), C42(H42), C44(H44),
 C46(H46), C48(H48)
2.c Idealised Me refined as rotating group:
 C38(H38A,H38B,H38C), C52(H52A,H52B,H52C), C54(H54A,H54B,H54C), C58(H58A,H58B,
 H58C), C60(H60A,H60B,H60C), C62(H62A,H62B,H62C), C64(H64A,H64B,H64C)
;
_olex2_submission_special_instructions 'No special instructions were received'
_oxdiff_exptl_absorpt_empirical_details
;
Empirical correction (ABSPACK) includes:
- Absorption correction using spherical harmonics
- Frame scaling
;
_oxdiff_exptl_absorpt_empirical_full_max 3.954
_oxdiff_exptl_absorpt_empirical_full_min 0.482

loop_
_space_group_symop_operation_xyz
'x, y, z'
'-x, -y, -z'

loop_
_atom_site_label
_atom_site_type_symbol
_atom_site_fract_x
_atom_site_fract_y
_atom_site_fract_z
_atom_site_U_iso_or_equiv
_atom_site_adp_type
_atom_site_occupancy
_atom_site_site_symmetry_order
_atom_site_calc_flag
_atom_site_refinement_flags_posn
_atom_site_refinement_flags_adp
_atom_site_refinement_flags_occupancy
_atom_site_disorder_assembly
_atom_site_disorder_group
Si00 Si 0.70366(12) 0.26670(9) 0.86315(4) 0.0661(3) Uani 1 1 d . . . . .
C2 C 0.2859(3) 0.4000(2) 0.48898(12) 0.0422(5) Uani 1 1 d . . . . .
C4 C 0.2265(3) 0.4391(3) 0.41595(13) 0.0479(5) Uani 1 1 d . . . . .
C6 C 0.6359(3) -0.2568(3) 0.49659(13) 0.0437(5) Uani 1 1 d . . . . .
C8 C 0.4456(3) 0.2379(3) 0.57924(13) 0.0472(5) Uani 1 1 d . . . . .
C10 C 0.5451(3) -0.0058(3) 0.53643(13) 0.0486(5) Uani 1 1 d . . . . .
C12 C 0.3376(3) 0.4761(3) 0.62770(13) 0.0477(5) Uani 1 1 d . . . . .
C14 C 0.4300(3) 0.3447(3) 0.63898(13) 0.0497(6) Uani 1 1 d . . . . .
C16 C 0.1981(3) 0.6453(3) 0.54214(14) 0.0479(5) Uani 1 1 d . . . . .
C18 C 0.1500(4) 0.5746(3) 0.40917(15) 0.0575(6) Uani 1 1 d . . . . .
H18 H 0.107013 0.597742 0.361181 0.069 Uiso 1 1 calc R . . . .
C20 C 0.1867(3) 0.7546(3) 0.60568(15) 0.0534(6) Uani 1 1 d . . . . .
C22 C 0.2736(3) 0.5071(3) 0.55167(13) 0.0438(5) Uani 1 1 d . . . . .
C24 C 0.3168(4) 0.5761(3) 0.68787(15) 0.0570(6) Uani 1 1 d . . . . .
H24 H 0.353269 0.551036 0.736332 0.068 Uiso 1 1 calc R . . . .
C26 C 0.5375(4) 0.1097(3) 0.59147(14) 0.0564(6) Uani 1 1 d . . . . .
H26 H 0.595619 0.102959 0.639076 0.068 Uiso 1 1 calc R . . . .
C28 C 0.1343(3) 0.6750(3) 0.46870(15) 0.0563(6) Uani 1 1 d . . . . .
H28 H 0.081239 0.763704 0.460786 0.068 Uiso 1 1 calc R . . . .
C30 C 0.2427(3) 0.7151(3) 0.67945(15) 0.0572(6) Uani 1 1 d . . . . .
C32 C 0.5092(4) 0.3231(3) 0.71302(14) 0.0581(7) Uani 1 1 d . . . . .
C34 C 0.5808(4) 0.3059(3) 0.77440(15) 0.0677(8) Uani 1 1 d . . . . .
C36 C 0.6344(3) -0.1366(3) 0.54911(14) 0.0548(6) Uani 1 1 d . . . . .
H36 H 0.695828 -0.140742 0.596242 0.066 Uiso 1 1 calc R . . . .
C38 C 0.2401(4) 0.3484(3) 0.34245(14) 0.0666(8) Uani 1 1 d . . . . .
H38A H 0.351056 0.313314 0.343414 0.100 Uiso 1 1 calc GR . . . .
H38B H 0.220295 0.411595 0.301447 0.100 Uiso 1 1 calc GR . . . .
H38C H 0.157531 0.262578 0.335709 0.100 Uiso 1 1 calc GR . . . .
C40 C 0.8875(5) 0.4134(4) 0.88400(19) 0.0862(10) Uani 1 1 d . . . . .
H40 H 0.949786 0.392714 0.932137 0.103 Uiso 1 1 calc R . . . .
C42 C 0.1246(4) 0.8978(3) 0.59854(19) 0.0687(8) Uani 1 1 d . . . . .
H42 H 0.087768 0.926142 0.550724 0.082 Uiso 1 1 calc R . . . .
C44 C 0.2294(4) 0.8187(4) 0.74185(18) 0.0743(9) Uani 1 1 d . . . . .
H44 H 0.263427 0.792372 0.790325 0.089 Uiso 1 1 calc R . . . .
C46 C 0.1169(5) 0.9969(3) 0.6602(2) 0.0804(9) Uani 1 1 d . . . . .
H46 H 0.077242 1.092063 0.653817 0.096 Uiso 1 1 calc R . . . .
C48 C 0.1679(5) 0.9563(4) 0.7326(2) 0.0825(10) Uani 1 1 d . . . . .
H48 H 0.159993 1.023128 0.774391 0.099 Uiso 1 1 calc R . . . .
C50 C 0.7867(6) 0.0757(4) 0.8437(2) 0.1064(15) Uani 1 1 d . . . . .
H50 H 0.860200 0.094940 0.804710 0.128 Uiso 1 1 calc R . . . .
C52 C 0.9094(6) 0.0312(5) 0.9085(3) 0.1164(16) Uani 1 1 d . . . . .
H52A H 0.989937 0.115917 0.925931 0.175 Uiso 1 1 calc GR . . . .
H52B H 0.967559 -0.053496 0.891245 0.175 Uiso 1 1 calc GR . . . .
H52C H 0.848166 0.003177 0.949092 0.175 Uiso 1 1 calc GR . . . .
C54 C 0.8314(8) 0.5739(5) 0.8938(3) 0.1258(18) Uani 1 1 d . . . . .
H54A H 0.765728 0.596445 0.848155 0.189 Uiso 1 1 calc GR . . . .
H54B H 0.928968 0.645434 0.904523 0.189 Uiso 1 1 calc GR . . . .
H54C H 0.764227 0.580972 0.934786 0.189 Uiso 1 1 calc GR . . . .
C56 C 0.5638(6) 0.2866(7) 0.9404(2) 0.1140(15) Uani 1 1 d . . . . .
H56 H 0.538844 0.393529 0.940713 0.137 Uiso 1 1 calc R . . . .
C58 C 1.0112(6) 0.4067(6) 0.8245(3) 0.1242(17) Uani 1 1 d . . . . .
H58A H 1.052963 0.307561 0.821012 0.186 Uiso 1 1 calc GR . . . .
H58B H 1.103961 0.482242 0.838823 0.186 Uiso 1 1 calc GR . . . .
H58C H 0.953946 0.425955 0.776331 0.186 Uiso 1 1 calc GR . . . .
C60 C 0.6691(8) -0.0468(5) 0.8078(3) 0.136(2) Uani 1 1 d . . . . .
H60A H 0.603765 -0.087452 0.844510 0.204 Uiso 1 1 calc GR . . . .
H60B H 0.730152 -0.125454 0.786428 0.204 Uiso 1 1 calc GR . . . .
H60C H 0.595142 -0.008979 0.768551 0.204 Uiso 1 1 calc GR . . . .
C62 C 0.6535(7) 0.2768(7) 1.0198(2) 0.1326(19) Uani 1 1 d . . . . .
H62A H 0.698786 0.179480 1.022968 0.199 Uiso 1 1 calc GR . . . .
H62B H 0.574572 0.288765 1.055845 0.199 Uiso 1 1 calc GR . . . .
H62C H 0.743678 0.355991 1.030388 0.199 Uiso 1 1 calc GR . . . .
C64 C 0.3967(8) 0.2055(10) 0.9270(3) 0.178(3) Uani 1 1 d . . . . .
H64A H 0.328952 0.250178 0.887904 0.267 Uiso 1 1 calc GR . . . .
H64B H 0.344117 0.212277 0.972517 0.267 Uiso 1 1 calc GR . . . .
H64C H 0.406814 0.100502 0.911560 0.267 Uiso 1 1 calc GR . . . .

loop_
_atom_site_aniso_label
_atom_site_aniso_U_11
_atom_site_aniso_U_22
_atom_site_aniso_U_33
_atom_site_aniso_U_23
_atom_site_aniso_U_13
_atom_site_aniso_U_12
Si00 0.0911(6) 0.0586(5) 0.0450(4) 0.0039(3) -0.0149(4) 0.0206(4)
C2 0.0412(11) 0.0392(11) 0.0457(12) 0.0074(9) 0.0008(9) 0.0038(9)
C4 0.0544(13) 0.0423(12) 0.0475(12) 0.0097(9) 0.0029(10) 0.0052(10)
C6 0.0454(12) 0.0411(12) 0.0439(11) 0.0066(9) -0.0020(9) 0.0065(9)
C8 0.0559(13) 0.0410(12) 0.0433(12) 0.0044(9) -0.0035(10) 0.0086(10)
C10 0.0587(13) 0.0420(12) 0.0437(12) 0.0041(9) -0.0048(10) 0.0113(10)
C12 0.0503(13) 0.0431(12) 0.0482(12) 0.0031(9) -0.0014(10) 0.0072(10)
C14 0.0588(14) 0.0442(12) 0.0447(12) 0.0040(9) -0.0043(10) 0.0112(11)
C16 0.0471(12) 0.0409(12) 0.0563(13) 0.0071(10) 0.0051(10) 0.0072(10)
C18 0.0699(16) 0.0532(14) 0.0516(14) 0.0165(11) 0.0016(12) 0.0179(12)
C20 0.0526(13) 0.0439(13) 0.0638(15) 0.0037(11) 0.0046(11) 0.0089(11)
C22 0.0433(11) 0.0397(11) 0.0481(12) 0.0069(9) 0.0021(9) 0.0044(9)
C24 0.0664(16) 0.0533(14) 0.0498(13) -0.0014(11) -0.0029(11) 0.0177(12)
C26 0.0743(17) 0.0485(13) 0.0440(12) 0.0027(10) -0.0111(11) 0.0190(12)
C28 0.0641(15) 0.0464(13) 0.0612(15) 0.0154(11) 0.0048(12) 0.0185(12)
C30 0.0576(14) 0.0518(14) 0.0601(15) -0.0038(11) -0.0012(11) 0.0126(12)
C32 0.0764(17) 0.0498(14) 0.0459(13) -0.0024(10) -0.0076(12) 0.0222(12)
C34 0.095(2) 0.0560(15) 0.0506(14) -0.0021(11) -0.0094(14) 0.0297(15)
C36 0.0705(16) 0.0469(13) 0.0448(12) 0.0035(10) -0.0101(11) 0.0180(12)
C38 0.101(2) 0.0562(15) 0.0441(13) 0.0125(11) 0.0006(13) 0.0210(15)
C40 0.108(3) 0.086(2) 0.0596(18) 0.0148(16) -0.0205(17) 0.011(2)
C42 0.082(2) 0.0486(15) 0.0770(19) 0.0052(13) 0.0067(15) 0.0211(14)
C44 0.084(2) 0.0676(18) 0.0671(18) -0.0155(14) -0.0061(15) 0.0252(16)
C46 0.096(2) 0.0500(16) 0.095(2) -0.0043(15) 0.0045(19) 0.0275(16)
C48 0.091(2) 0.0655(19) 0.086(2) -0.0246(16) -0.0057(18) 0.0278(17)
C50 0.138(4) 0.068(2) 0.103(3) 0.0008(19) -0.043(3) 0.041(2)
C52 0.140(4) 0.087(3) 0.115(3) 0.023(2) -0.042(3) 0.043(3)
C54 0.180(5) 0.069(2) 0.119(4) -0.003(2) -0.013(3) 0.005(3)
C56 0.116(3) 0.164(4) 0.058(2) 0.016(2) -0.005(2) 0.005(3)
C58 0.119(4) 0.147(4) 0.107(3) 0.052(3) -0.001(3) -0.001(3)
C60 0.189(5) 0.071(2) 0.128(4) -0.015(2) -0.060(4) 0.035(3)
C62 0.151(4) 0.193(5) 0.052(2) 0.021(3) 0.001(2) 0.012(4)
C64 0.119(4) 0.296(10) 0.105(4) -0.014(5) 0.008(3) -0.038(5)

loop_
_atom_type_symbol
_atom_type_description
_atom_type_scat_dispersion_real
_atom_type_scat_dispersion_imag
_atom_type_scat_source
C C 0.0181 0.0091 'International Tables Vol C Tables 4.2.6.8 and 6.1.1.4'
H H 0.0000 0.0000 'International Tables Vol C Tables 4.2.6.8 and 6.1.1.4'
Si Si 0.2541 0.3302 'International Tables Vol C Tables 4.2.6.8 and 6.1.1.4'

loop_
_geom_angle_atom_site_label_1
_geom_angle_atom_site_label_2
_geom_angle_atom_site_label_3
_geom_angle
_geom_angle_site_symmetry_1
_geom_angle_site_symmetry_3
_geom_angle_publ_flag
C34 Si00 C40 108.25(15) . . ?
C34 Si00 C50 105.56(15) . . ?
C34 Si00 C56 107.80(18) . . ?
C40 Si00 C50 108.4(2) . . ?
C40 Si00 C56 108.9(2) . . ?
C50 Si00 C56 117.6(3) . . ?
C4 C2 C6 123.4(2) . 2_656 ?
C4 C2 C22 117.9(2) . . ?
C22 C2 C6 118.7(2) . 2_656 ?
C2 C4 C38 126.2(2) . . ?
C18 C4 C2 118.5(2) . . ?
C18 C4 C38 115.3(2) . . ?
C8 C6 C2 119.0(2) 2_656 2_656 ?
C36 C6 C2 125.0(2) . 2_656 ?
C36 C6 C8 116.0(2) . 2_656 ?
C14 C8 C6 120.1(2) . 2_656 ?
C14 C8 C26 120.6(2) . . ?
C26 C8 C6 119.3(2) . 2_656 ?
C26 C10 C10 117.9(3) . 2_656 ?
C26 C10 C36 123.3(2) . . ?
C36 C10 C10 118.9(3) . 2_656 ?
C14 C12 C22 119.4(2) . . ?
C24 C12 C14 120.5(2) . . ?
C24 C12 C22 120.0(2) . . ?
C8 C14 C12 121.4(2) . . ?
C8 C14 C32 119.2(2) . . ?
C32 C14 C12 119.4(2) . . ?
C22 C16 C20 121.7(2) . . ?
C28 C16 C20 120.3(2) . . ?
C28 C16 C22 117.9(2) . . ?
C4 C18 H18 118.1 . . ?
C28 C18 C4 123.7(2) . . ?
C28 C18 H18 118.1 . . ?
C30 C20 C16 118.3(2) . . ?
C42 C20 C16 123.8(3) . . ?
C42 C20 C30 117.9(2) . . ?
C2 C22 C12 120.6(2) . . ?
C16 C22 C2 121.7(2) . . ?
C16 C22 C12 117.7(2) . . ?
C12 C24 H24 118.5 . . ?
C12 C24 C30 123.0(2) . . ?
C30 C24 H24 118.5 . . ?
C8 C26 H26 118.4 . . ?
C10 C26 C8 123.2(2) . . ?
C10 C26 H26 118.4 . . ?
C16 C28 H28 119.9 . . ?
C18 C28 C16 120.1(2) . . ?
C18 C28 H28 119.9 . . ?
C24 C30 C20 119.0(2) . . ?
C44 C30 C20 119.0(3) . . ?
C44 C30 C24 121.9(3) . . ?
C34 C32 C14 177.9(3) . . ?
C32 C34 Si00 174.1(3) . . ?
C6 C36 C10 124.3(2) . . ?
C6 C36 H36 117.8 . . ?
C10 C36 H36 117.8 . . ?
C4 C38 H38A 109.5 . . ?
C4 C38 H38B 109.5 . . ?
C4 C38 H38C 109.5 . . ?
H38A C38 H38B 109.5 . . ?
H38A C38 H38C 109.5 . . ?
H38B C38 H38C 109.5 . . ?
Si00 C40 H40 107.2 . . ?
C54 C40 Si00 112.0(3) . . ?
C54 C40 H40 107.2 . . ?
C54 C40 C58 109.5(4) . . ?
C58 C40 Si00 113.3(3) . . ?
C58 C40 H40 107.2 . . ?
C20 C42 H42 119.2 . . ?
C46 C42 C20 121.5(3) . . ?
C46 C42 H42 119.2 . . ?
C30 C44 H44 119.4 . . ?
C48 C44 C30 121.3(3) . . ?
C48 C44 H44 119.4 . . ?
C42 C46 H46 119.8 . . ?
C42 C46 C48 120.4(3) . . ?
C48 C46 H46 119.8 . . ?
C44 C48 C46 119.8(3) . . ?
C44 C48 H48 120.1 . . ?
C46 C48 H48 120.1 . . ?
Si00 C50 H50 102.7 . . ?
C52 C50 Si00 113.4(3) . . ?
C52 C50 H50 102.7 . . ?
C60 C50 Si00 117.8(3) . . ?
C60 C50 H50 102.7 . . ?
C60 C50 C52 114.7(4) . . ?
C50 C52 H52A 109.5 . . ?
C50 C52 H52B 109.5 . . ?
C50 C52 H52C 109.5 . . ?
H52A C52 H52B 109.5 . . ?
H52A C52 H52C 109.5 . . ?
H52B C52 H52C 109.5 . . ?
C40 C54 H54A 109.5 . . ?
C40 C54 H54B 109.5 . . ?
C40 C54 H54C 109.5 . . ?
H54A C54 H54B 109.5 . . ?
H54A C54 H54C 109.5 . . ?
H54B C54 H54C 109.5 . . ?
Si00 C56 H56 102.9 . . ?
C62 C56 Si00 114.4(4) . . ?
C62 C56 H56 102.9 . . ?
C64 C56 Si00 117.3(4) . . ?
C64 C56 H56 102.9 . . ?
C64 C56 C62 113.8(4) . . ?
C40 C58 H58A 109.5 . . ?
C40 C58 H58B 109.5 . . ?
C40 C58 H58C 109.5 . . ?
H58A C58 H58B 109.5 . . ?
H58A C58 H58C 109.5 . . ?
H58B C58 H58C 109.5 . . ?
C50 C60 H60A 109.5 . . ?
C50 C60 H60B 109.5 . . ?
C50 C60 H60C 109.5 . . ?
H60A C60 H60B 109.5 . . ?
H60A C60 H60C 109.5 . . ?
H60B C60 H60C 109.5 . . ?
C56 C62 H62A 109.5 . . ?
C56 C62 H62B 109.5 . . ?
C56 C62 H62C 109.5 . . ?
H62A C62 H62B 109.5 . . ?
H62A C62 H62C 109.5 . . ?
H62B C62 H62C 109.5 . . ?
C56 C64 H64A 109.5 . . ?
C56 C64 H64B 109.5 . . ?
C56 C64 H64C 109.5 . . ?
H64A C64 H64B 109.5 . . ?
H64A C64 H64C 109.5 . . ?
H64B C64 H64C 109.5 . . ?

loop_
_geom_bond_atom_site_label_1
_geom_bond_atom_site_label_2
_geom_bond_distance
_geom_bond_site_symmetry_2
_geom_bond_publ_flag
Si00 C34 1.837(3) . ?
Si00 C40 1.873(4) . ?
Si00 C50 1.882(4) . ?
Si00 C56 1.883(5) . ?
C2 C4 1.414(3) . ?
C2 C6 1.478(3) 2_656 ?
C2 C22 1.431(3) . ?
C4 C18 1.391(3) . ?
C4 C38 1.508(4) . ?
C6 C8 1.462(3) 2_656 ?
C6 C36 1.367(3) . ?
C8 C14 1.396(3) . ?
C8 C26 1.412(3) . ?
C10 C10 1.430(4) 2_656 ?
C10 C26 1.375(3) . ?
C10 C36 1.421(3) . ?
C12 C14 1.436(3) . ?
C12 C22 1.450(3) . ?
C12 C24 1.375(3) . ?
C14 C32 1.433(3) . ?
C16 C20 1.453(3) . ?
C16 C22 1.413(3) . ?
C16 C28 1.404(3) . ?
C18 H18 0.9300 . ?
C18 C28 1.359(4) . ?
C20 C30 1.421(4) . ?
C20 C42 1.402(4) . ?
C24 H24 0.9300 . ?
C24 C30 1.413(4) . ?
C26 H26 0.9300 . ?
C28 H28 0.9300 . ?
C30 C44 1.410(4) . ?
C32 C34 1.203(4) . ?
C36 H36 0.9300 . ?
C38 H38A 0.9600 . ?
C38 H38B 0.9600 . ?
C38 H38C 0.9600 . ?
C40 H40 0.9800 . ?
C40 C54 1.522(6) . ?
C40 C58 1.537(6) . ?
C42 H42 0.9300 . ?
C42 C46 1.368(4) . ?
C44 H44 0.9300 . ?
C44 C48 1.358(4) . ?
C46 H46 0.9300 . ?
C46 C48 1.392(5) . ?
C48 H48 0.9300 . ?
C50 H50 0.9800 . ?
C50 C52 1.523(5) . ?
C50 C60 1.442(6) . ?
C52 H52A 0.9600 . ?
C52 H52B 0.9600 . ?
C52 H52C 0.9600 . ?
C54 H54A 0.9600 . ?
C54 H54B 0.9600 . ?
C54 H54C 0.9600 . ?
C56 H56 0.9800 . ?
C56 C62 1.526(5) . ?
C56 C64 1.456(7) . ?
C58 H58A 0.9600 . ?
C58 H58B 0.9600 . ?
C58 H58C 0.9600 . ?
C60 H60A 0.9600 . ?
C60 H60B 0.9600 . ?
C60 H60C 0.9600 . ?
C62 H62A 0.9600 . ?
C62 H62B 0.9600 . ?
C62 H62C 0.9600 . ?
C64 H64A 0.9600 . ?
C64 H64B 0.9600 . ?
C64 H64C 0.9600 . ?
